data_2015262
loop_
_publ_author_name
'Hamann, Uwe'
'K\"ampen, Jan'
'Bubenitschek, Peter'
'Hopf, Henning'
'Jones, Peter G.'

_publ_section_title
;
 C[tripleC---H systems as hydrogen-bond donors and acceptors:
 <i>trans</i>-1,2-diethynylcyclohexane-1,2-diol and
 <i>trans</i>-1,4-diprop-2-ynylcyclohexane-1,4-diol monohydrate
;
_journal_coeditor_code LN3003
_journal_issue 4
_journal_name_full 'Acta Crystallographica Section C'
_journal_page_first o178
_journal_page_last o181
_journal_paper_doi 10.1107/S0108270106005063
_journal_volume 62
_journal_year 2006
_chemical_formula_iupac 'C12 H18 O3'
_chemical_formula_moiety 'C12 H18 O3'
_chemical_formula_sum 'C12 H18 O3'
_chemical_formula_weight 210.26
_chemical_name_systematic
;
trans-1,4-diprop-2-ynylcyclohexane-1,4-diol hydrate
;
_space_group_IT_number 2
_symmetry_cell_setting triclinic
_symmetry_space_group_name_Hall '-P 1'
_symmetry_space_group_name_H-M 'P -1'
_atom_sites_solution_hydrogens geom
_atom_sites_solution_primary direct
_atom_sites_solution_secondary difmap
_audit_creation_method SHELXL97
_cell_angle_alpha 93.384(16)
_cell_angle_beta 102.410(16)
_cell_angle_gamma 102.309(16)
_cell_formula_units_Z 2
_cell_length_a 6.6112(18)
_cell_length_b 7.2474(19)
_cell_length_c 12.577(3)
_cell_measurement_reflns_used 56
_cell_measurement_temperature 153(2)
_cell_measurement_theta_max 11.5
_cell_measurement_theta_min 10
_cell_volume 571.5(3)
_computing_cell_refinement DIF4
_computing_data_collection 'DIF4 (Stoe & Cie, 1992)'
_computing_data_reduction 'REDU4 (Stoe & Cie, 1992)'
_computing_molecular_graphics 'XP (Siemens, 1994)'
_computing_publication_material SHELXL97
_computing_structure_refinement 'SHELXL97 (Sheldrick, 1997)'
_computing_structure_solution 'SHELXS97 (Sheldrick, 1997)'
_diffrn_ambient_temperature 153(2)
_diffrn_measured_fraction_theta_full 0.999
_diffrn_measured_fraction_theta_max 0.999
_diffrn_measurement_device_type 'Stoe STADI-4'
_diffrn_measurement_method \w/\q
_diffrn_radiation_monochromator graphite
_diffrn_radiation_source 'fine-focus sealed tube'
_diffrn_radiation_type MoK\a
_diffrn_radiation_wavelength 0.71073
_diffrn_reflns_av_R_equivalents 0.0212
_diffrn_reflns_av_sigmaI/netI 0.0175
_diffrn_reflns_limit_h_max 7
_diffrn_reflns_limit_h_min -7
_diffrn_reflns_limit_k_max 8
_diffrn_reflns_limit_k_min -8
_diffrn_reflns_limit_l_max 14
_diffrn_reflns_limit_l_min -13
_diffrn_reflns_number 2374
_diffrn_reflns_theta_full 25.00
_diffrn_reflns_theta_max 25.02
_diffrn_reflns_theta_min 3.18
_diffrn_standards_decay_% 0
_diffrn_standards_interval_time 60
_diffrn_standards_number 3
_exptl_absorpt_coefficient_mu 0.086
_exptl_absorpt_correction_type none
_exptl_crystal_colour yellow
_exptl_crystal_density_diffrn 1.222
_exptl_crystal_density_method 'not measured'
_exptl_crystal_description prism
_exptl_crystal_F_000 228
_exptl_crystal_size_max 0.70
_exptl_crystal_size_mid 0.60
_exptl_crystal_size_min 0.25
_refine_diff_density_max 0.204
_refine_diff_density_min -0.201
_refine_ls_extinction_method none
_refine_ls_goodness_of_fit_ref 1.053
_refine_ls_hydrogen_treatment mixed
_refine_ls_matrix_type full
_refine_ls_number_parameters 160
_refine_ls_number_reflns 2022
_refine_ls_number_restraints 7
_refine_ls_restrained_S_all 1.052
_refine_ls_R_factor_all 0.0373
_refine_ls_R_factor_gt 0.0340
_refine_ls_shift/su_max 0.000
_refine_ls_shift/su_mean 0.000
_refine_ls_structure_factor_coef Fsqd
_refine_ls_weighting_details 'calc w = 1/[\s^2^(Fo^2^)+(0.0362P)^2^+0.2046P] where P=(Fo^2^+2Fc^2^)/3'
_refine_ls_weighting_scheme calc
_refine_ls_wR_factor_gt 0.0819
_refine_ls_wR_factor_ref 0.0844
_reflns_number_gt 1849
_reflns_number_total 2022
_reflns_threshold_expression I>2\s(I)
_cod_data_source_file ln3003.cif
_cod_data_source_block IV
_cod_database_code 2015262

loop_
_symmetry_equiv_pos_as_xyz
'x, y, z'
'-x, -y, -z'

loop_
_atom_site_type_symbol
_atom_site_label
_atom_site_fract_x
_atom_site_fract_y
_atom_site_fract_z
_atom_site_U_iso_or_equiv
_atom_site_adp_type
_atom_site_calc_flag
_atom_site_refinement_flags
_atom_site_occupancy
O O1 0.84693(14) 0.39717(13) 0.82084(7) 0.0223(2) Uani d D 1
H H01 0.730(3) 0.414(3) 0.7798(14) 0.047(5) Uiso d D 1
C C1 0.81482(19) 0.36043(17) 0.92784(10) 0.0196(3) Uani d . 1
C C2 1.01113(19) 0.30015(17) 0.98931(10) 0.0216(3) Uani d . 1
H H2A 1.0331 0.1909 0.9457 0.026 Uiso calc R 1
H H2B 0.9864 0.2578 1.0598 0.026 Uiso calc R 1
C C3 0.78829(19) 0.53954(17) 0.98833(10) 0.0212(3) Uani d . 1
H H3A 0.6681 0.5832 0.9440 0.025 Uiso calc R 1
H H3B 0.7528 0.5087 1.0588 0.025 Uiso calc R 1
C C4 0.6122(2) 0.20182(18) 0.91501(11) 0.0243(3) Uani d . 1
H H4A 0.5899 0.1765 0.9886 0.029 Uiso calc R 1
H H4B 0.4884 0.2466 0.8754 0.029 Uiso calc R 1
C C5 0.6205(2) 0.02421(19) 0.85603(11) 0.0249(3) Uani d . 1
C C6 0.6284(2) -0.1173(2) 0.80689(12) 0.0296(3) Uani d D 1
H H6 0.633(3) -0.230(2) 0.7677(14) 0.046(5) Uiso d D 1
O O1' 0.49797(14) 0.45806(12) 0.67637(7) 0.0216(2) Uani d D 1
H H01' 0.383(3) 0.477(3) 0.6934(15) 0.049(5) Uiso d D 1
C C1' 0.44261(19) 0.34810(17) 0.57046(10) 0.0193(3) Uani d . 1
C C2' 0.27312(19) 0.41941(18) 0.49225(10) 0.0206(3) Uani d . 1
H H2'1 0.1468 0.4108 0.5237 0.025 Uiso calc R 1
H H2'2 0.2287 0.3366 0.4219 0.025 Uiso calc R 1
C C3' 0.64711(19) 0.37550(18) 0.52919(10) 0.0206(3) Uani d . 1
H H3'1 0.7588 0.3389 0.5842 0.025 Uiso calc R 1
H H3'2 0.6207 0.2906 0.4606 0.025 Uiso calc R 1
C C4' 0.3643(2) 0.13701(18) 0.58442(11) 0.0238(3) Uani d . 1
H H4'1 0.3150 0.0628 0.5112 0.029 Uiso calc R 1
H H4'2 0.4850 0.0905 0.6260 0.029 Uiso calc R 1
C C5' 0.1907(2) 0.10345(18) 0.64148(11) 0.0265(3) Uani d . 1
C C6' 0.0553(2) 0.0849(2) 0.69061(13) 0.0354(4) Uani d D 1
H H6' -0.049(3) 0.073(3) 0.7311(15) 0.053(5) Uiso d D 1
O O3 0.17155(17) 0.58949(16) 0.73225(10) 0.0375(3) Uani d D 1
H H03 0.070(3) 0.536(3) 0.7641(17) 0.071(7) Uiso d D 1
H H04 0.179(4) 0.711(2) 0.739(2) 0.097(9) Uiso d D 1

loop_
_atom_site_aniso_label
_atom_site_aniso_U_11
_atom_site_aniso_U_22
_atom_site_aniso_U_33
_atom_site_aniso_U_12
_atom_site_aniso_U_13
_atom_site_aniso_U_23
O1 0.0185(5) 0.0289(5) 0.0189(5) 0.0044(4) 0.0042(4) 0.0032(4)
C1 0.0181(6) 0.0219(6) 0.0185(6) 0.0035(5) 0.0044(5) 0.0027(5)
C2 0.0223(6) 0.0198(6) 0.0223(6) 0.0059(5) 0.0039(5) 0.0011(5)
C3 0.0184(6) 0.0243(7) 0.0218(6) 0.0077(5) 0.0043(5) 0.0024(5)
C4 0.0211(7) 0.0247(7) 0.0262(7) 0.0020(5) 0.0071(5) 0.0019(5)
C5 0.0197(6) 0.0257(7) 0.0261(7) -0.0007(5) 0.0037(5) 0.0063(6)
C6 0.0292(7) 0.0230(7) 0.0338(8) 0.0009(6) 0.0066(6) 0.0027(6)
O1' 0.0201(5) 0.0253(5) 0.0193(5) 0.0062(4) 0.0044(4) -0.0005(4)
C1' 0.0198(6) 0.0198(6) 0.0185(6) 0.0054(5) 0.0042(5) 0.0007(5)
C2' 0.0168(6) 0.0239(6) 0.0211(6) 0.0049(5) 0.0042(5) 0.0013(5)
C3' 0.0186(6) 0.0233(6) 0.0216(6) 0.0085(5) 0.0044(5) 0.0036(5)
C4' 0.0246(7) 0.0220(7) 0.0264(7) 0.0071(5) 0.0077(5) 0.0036(5)
C5' 0.0282(7) 0.0215(7) 0.0283(7) 0.0036(5) 0.0053(6) 0.0033(5)
C6' 0.0321(8) 0.0365(8) 0.0381(8) 0.0028(6) 0.0141(7) 0.0054(7)
O3 0.0317(6) 0.0352(6) 0.0502(7) 0.0050(5) 0.0224(5) 0.0035(5)

loop_
_atom_type_symbol
_atom_type_description
_atom_type_scat_dispersion_real
_atom_type_scat_dispersion_imag
_atom_type_scat_source
C C 0.0033 0.0016 'International Tables Vol C Tables 4.2.6.8 and 6.1.1.4'
H H 0.0000 0.0000 'International Tables Vol C Tables 4.2.6.8 and 6.1.1.4'
O O 0.0106 0.0060 'International Tables Vol C Tables 4.2.6.8 and 6.1.1.4'

loop_
_geom_angle_atom_site_label_1
_geom_angle_atom_site_label_2
_geom_angle_atom_site_label_3
_geom_angle_site_symmetry_1
_geom_angle_site_symmetry_3
_geom_angle
_geom_angle_publ_flag
C1 O1 H01 . . 109.5(12) ?
O1 C1 C2 . . 107.03(10) ?
O1 C1 C3 . . 110.20(10) ?
C2 C1 C3 . . 110.23(10) ?
O1 C1 C4 . . 108.81(10) ?
C2 C1 C4 . . 111.28(10) ?
C3 C1 C4 . . 109.25(10) ?
C1 C2 C3 . 2_767 112.44(10) ?
C1 C2 H2A . . 109.1 ?
C3 C2 H2A 2_767 . 109.1 ?
C1 C2 H2B . . 109.1 ?
C3 C2 H2B 2_767 . 109.1 ?
H2A C2 H2B . . 107.8 ?
C2 C3 C1 2_767 . 112.33(10) ?
C2 C3 H3A 2_767 . 109.1 ?
C1 C3 H3A . . 109.1 ?
C2 C3 H3B 2_767 . 109.1 ?
C1 C3 H3B . . 109.1 ?
H3A C3 H3B . . 107.9 ?
C5 C4 C1 . . 113.46(11) ?
C5 C4 H4A . . 108.9 ?
C1 C4 H4A . . 108.9 ?
C5 C4 H4B . . 108.9 ?
C1 C4 H4B . . 108.9 ?
H4A C4 H4B . . 107.7 ?
C6 C5 C4 . . 178.75(14) y
C5 C6 H6 . . 179.4(11) ?
C1' O1' H01' . . 109.5(12) ?
O1' C1' C2' . . 110.06(10) ?
O1' C1' C3' . . 106.34(10) ?
C2' C1' C3' . . 110.48(10) ?
O1' C1' C4' . . 108.92(10) ?
C2' C1' C4' . . 111.30(10) ?
C3' C1' C4' . . 109.61(10) ?
C1' C2' C3' . 2_666 112.21(10) ?
C1' C2' H2'1 . . 109.2 ?
C3' C2' H2'1 2_666 . 109.2 ?
C1' C2' H2'2 . . 109.2 ?
C3' C2' H2'2 2_666 . 109.2 ?
H2'1 C2' H2'2 . . 107.9 ?
C2' C3' C1' 2_666 . 112.22(10) ?
C2' C3' H3'1 2_666 . 109.2 ?
C1' C3' H3'1 . . 109.2 ?
C2' C3' H3'2 2_666 . 109.2 ?
C1' C3' H3'2 . . 109.2 ?
H3'1 C3' H3'2 . . 107.9 ?
C5' C4' C1' . . 113.00(11) ?
C5' C4' H4'1 . . 109.0 ?
C1' C4' H4'1 . . 109.0 ?
C5' C4' H4'2 . . 109.0 ?
C1' C4' H4'2 . . 109.0 ?
H4'1 C4' H4'2 . . 107.8 ?
C6' C5' C4' . . 176.68(15) y
C5' C6' H6' . . 178.2(12) ?
H03 O3 H04 . . 107(2) ?

loop_
_geom_bond_atom_site_label_1
_geom_bond_atom_site_label_2
_geom_bond_site_symmetry_2
_geom_bond_distance
_geom_bond_publ_flag
O1 C1 . 1.4381(15) y
O1 H01 . 0.871(15) ?
C1 C2 . 1.5242(17) ?
C1 C3 . 1.5273(17) ?
C1 C4 . 1.5396(17) ?
C2 C3 2_767 1.5270(18) ?
C2 H2A . 0.9900 ?
C2 H2B . 0.9900 ?
C3 H3A . 0.9900 ?
C3 H3B . 0.9900 ?
C4 C5 . 1.4646(19) ?
C4 H4A . 0.9900 ?
C4 H4B . 0.9900 ?
C5 C6 . 1.182(2) y
C6 H6 . 0.939(16) ?
O1' C1' . 1.4437(15) y
O1' H01' . 0.867(15) ?
C1' C2' . 1.5242(17) ?
C1' C3' . 1.5284(17) ?
C1' C4' . 1.5403(18) ?
C2' C3' 2_666 1.5279(18) ?
C2' H2'1 . 0.9900 ?
C2' H2'2 . 0.9900 ?
C3' H3'1 . 0.9900 ?
C3' H3'2 . 0.9900 ?
C4' C5' . 1.4654(19) ?
C4' H4'1 . 0.9900 ?
C4' H4'2 . 0.9900 ?
C5' C6' . 1.182(2) y
C6' H6' . 0.932(16) ?
O3 H03 . 0.884(16) ?
O3 H04 . 0.872(17) ?

loop_
_geom_hbond_atom_site_label_D
_geom_hbond_atom_site_label_H
_geom_hbond_atom_site_label_A
_geom_hbond_site_symmetry_A
_geom_hbond_distance_DH
_geom_hbond_distance_HA
_geom_hbond_distance_DA
_geom_hbond_angle_DHA
O1 H01 O1' . 0.871(15) 1.882(15) 2.7470(14) 172.2(17)
O1' H01' O3 . 0.867(15) 1.895(15) 2.7399(15) 164.4(17)
O3 H03 O1 1_455 0.884(16) 1.899(16) 2.7795(15) 174(2)
C6 H6 O1' 1_545 0.939(16) 2.370(17) 3.2516(19) 156.3(15)
C6' H6' O1 1_455 0.932(16) 2.825(18) 3.4004(19) 121.0(14)

loop_
_geom_torsion_atom_site_label_1
_geom_torsion_atom_site_label_2
_geom_torsion_atom_site_label_3
_geom_torsion_atom_site_label_4
_geom_torsion_site_symmetry_4
_geom_torsion
O1 C1 C2 C3 2_767 66.02(13)
C3 C1 C2 C3 2_767 -53.83(14)
C4 C1 C2 C3 2_767 -175.21(10)
O1 C1 C3 C2 2_767 -64.15(13)
C2 C1 C3 C2 2_767 53.77(15)
C4 C1 C3 C2 2_767 176.35(10)
O1 C1 C4 C5 . 58.64(14)
C2 C1 C4 C5 . -59.06(14)
C3 C1 C4 C5 . 179.00(11)
O1' C1' C2' C3' 2_666 63.20(13)
C3' C1' C2' C3' 2_666 -53.94(14)
C4' C1' C2' C3' 2_666 -175.95(10)
O1' C1' C3' C2' 2_666 -65.47(13)
C2' C1' C3' C2' 2_666 53.94(15)
C4' C1' C3' C2' 2_666 176.94(10)
O1' C1' C4' C5' . 54.05(14)
C2' C1' C4' C5' . -67.47(14)
C3' C1' C4' C5' . 170.01(11)
